data_4503616
loop_
_publ_author_name
'Kwon, Soon Sik'
'Cha, Moon Soon'
'Lee, Ji Eun'
'Lee, Shim Sung'
'Jung, Ok-Sang'

_publ_section_title
;
 Subtle Ligand Effects on the Formation and Behavior of Inorganic
 Guest-Organic Host Supramolecular System
;
_journal_issue 7
_journal_name_full 'Crystal Growth &amp; Design'
_journal_page_first 2073
_journal_page_last 2075
_journal_paper_doi 10.1021/cg800140s
_journal_volume 8
_journal_year 2008
_chemical_formula_sum 'C27 H19 N4 O12 Pd0.5'
_chemical_formula_weight 644.66
_chemical_name_systematic ?
_space_group_IT_number 2
_symmetry_cell_setting triclinic
_symmetry_space_group_name_Hall '-P 1'
_symmetry_space_group_name_H-M 'P -1'
_atom_sites_solution_hydrogens geom
_atom_sites_solution_primary direct
_atom_sites_solution_secondary difmap
_audit_creation_method SHELXTL
_cell_angle_alpha 65.2670(10)
_cell_angle_beta 88.5900(10)
_cell_angle_gamma 82.4400(10)
_cell_formula_units_Z 2
_cell_length_a 9.2400(5)
_cell_length_b 11.8761(6)
_cell_length_c 12.9567(7)
_cell_measurement_reflns_used 6026
_cell_measurement_temperature 173(2)
_cell_measurement_theta_max 28.22
_cell_measurement_theta_min 2.73
_cell_volume 1279.42(12)
_computing_cell_refinement 'Bruker SMART'
_computing_data_collection 'Bruker SMART'
_computing_data_reduction 'Bruker SAINT'
_computing_molecular_graphics 'Bruker SHELXTL'
_computing_publication_material 'Bruker SHELXTL'
_computing_structure_refinement 'Bruker SHELXTL'
_computing_structure_solution 'Bruker SHELXTL'
_diffrn_ambient_temperature 173(2)
_diffrn_measured_fraction_theta_full 0.983
_diffrn_measured_fraction_theta_max 0.983
_diffrn_measurement_device_type 'CCD area detector'
_diffrn_measurement_method 'phi and omega scans'
_diffrn_radiation_monochromator graphite
_diffrn_radiation_source 'fine-focus sealed tube'
_diffrn_radiation_type MoK\a
_diffrn_radiation_wavelength 0.71073
_diffrn_reflns_av_R_equivalents 0.0441
_diffrn_reflns_av_sigmaI/netI 0.0512
_diffrn_reflns_limit_h_max 11
_diffrn_reflns_limit_h_min -11
_diffrn_reflns_limit_k_max 15
_diffrn_reflns_limit_k_min -15
_diffrn_reflns_limit_l_max 16
_diffrn_reflns_limit_l_min -16
_diffrn_reflns_number 11134
_diffrn_reflns_theta_full 27.00
_diffrn_reflns_theta_max 27.00
_diffrn_reflns_theta_min 1.73
_exptl_absorpt_coefficient_mu 0.464
_exptl_absorpt_correction_type none
_exptl_crystal_colour pale
_exptl_crystal_density_diffrn 1.673
_exptl_crystal_density_method 'not measured'
_exptl_crystal_description block
_exptl_crystal_F_000 656
_exptl_crystal_size_max 0.30
_exptl_crystal_size_mid 0.30
_exptl_crystal_size_min 0.20
_refine_diff_density_max 0.632
_refine_diff_density_min -0.547
_refine_diff_density_rms 0.072
_refine_ls_extinction_method none
_refine_ls_goodness_of_fit_ref 1.083
_refine_ls_hydrogen_treatment constr
_refine_ls_matrix_type full
_refine_ls_number_parameters 399
_refine_ls_number_reflns 5497
_refine_ls_number_restraints 0
_refine_ls_restrained_S_all 1.083
_refine_ls_R_factor_all 0.0404
_refine_ls_R_factor_gt 0.0338
_refine_ls_shift/su_max 0.000
_refine_ls_shift/su_mean 0.000
_refine_ls_structure_factor_coef Fsqd
_refine_ls_weighting_details 'calc w=1/[\s^2^(Fo^2^)+(0.0367P)^2^+0.2573P] where P=(Fo^2^+2Fc^2^)/3'
_refine_ls_weighting_scheme calc
_refine_ls_wR_factor_gt 0.0803
_refine_ls_wR_factor_ref 0.0838
_reflns_number_gt 4956
_reflns_number_total 5497
_reflns_threshold_expression >2sigma(I)
_cod_data_source_file cg800140s-file002.cif
_cod_data_source_block Pd(ppma)2(H2tma)2(H3tma)2
_cod_depositor_comments
;
The following automatic conversions were performed:

'_symmetry_cell_setting' value 'Triclinic' changed to 'triclinic'
according to /home/saulius/struct/CIF-dictionaries/cif_core.dic
dictionary named 'cif_core.dic' version 2.4.1 from 2010-06-29.

Automatic conversion script
Id: cif_fix_values 1715 2011-07-08 13:25:40Z adriana 
;
_cod_original_sg_symbol_H-M P-1
_cod_original_formula_sum 'C27 H19 N4 O12 Pd0.50'
_cod_database_code 4503616

loop_
_symmetry_equiv_pos_as_xyz
'x, y, z'
'-x, -y, -z'

loop_
_atom_site_label
_atom_site_type_symbol
_atom_site_fract_x
_atom_site_fract_y
_atom_site_fract_z
_atom_site_U_iso_or_equiv
_atom_site_adp_type
_atom_site_occupancy
_atom_site_symmetry_multiplicity
_atom_site_calc_flag
_atom_site_refinement_flags
Pd1 Pd 0.5000 0.5000 0.5000 0.01601(8) Uani 1 2 d S
N1 N 0.51182(19) 0.37780(17) 0.66566(15) 0.0186(4) Uani 1 1 d .
N2 N 0.5071(2) 0.20606(18) 0.61860(16) 0.0226(4) Uani 1 1 d .
H2A H 0.5606 0.1354 0.6274 0.027 Uiso 1 1 calc R
N3 N 0.37511(19) 0.38519(17) 0.47401(15) 0.0170(4) Uani 1 1 d .
N4 N 0.5710(2) 0.16662(19) 0.80150(17) 0.0291(5) Uani 1 1 d .
C1 C 0.5113(2) 0.4170(2) 0.75027(19) 0.0214(5) Uani 1 1 d .
H1A H 0.4879 0.5036 0.7327 0.026 Uiso 1 1 calc R
C2 C 0.5441(3) 0.3335(2) 0.8606(2) 0.0257(5) Uani 1 1 d .
H2B H 0.5423 0.3602 0.9203 0.031 Uiso 1 1 calc R
C3 C 0.5799(3) 0.2083(2) 0.8819(2) 0.0301(6) Uani 1 1 d .
H3A H 0.6120 0.1501 0.9565 0.036 Uiso 1 1 calc R
C4 C 0.5299(2) 0.2535(2) 0.69660(19) 0.0202(5) Uani 1 1 d .
C5 C 0.4068(2) 0.2601(2) 0.52714(19) 0.0188(4) Uani 1 1 d .
C6 C 0.3426(2) 0.1797(2) 0.49451(19) 0.0216(5) Uani 1 1 d .
H6A H 0.3722 0.0919 0.5298 0.026 Uiso 1 1 calc R
C7 C 0.2357(3) 0.2305(2) 0.4101(2) 0.0243(5) Uani 1 1 d .
H7A H 0.1907 0.1778 0.3858 0.029 Uiso 1 1 calc R
C8 C 0.1933(2) 0.3586(2) 0.3603(2) 0.0234(5) Uani 1 1 d .
H8A H 0.1167 0.3943 0.3039 0.028 Uiso 1 1 calc R
C9 C 0.2637(2) 0.4325(2) 0.39366(19) 0.0213(5) Uani 1 1 d .
H9A H 0.2341 0.5203 0.3597 0.026 Uiso 1 1 calc R
O1 O 0.2549(2) 0.62269(16) -0.04211(16) 0.0361(5) Uani 1 1 d .
H1 H 0.2254 0.6969 -0.0871 0.054 Uiso 1 1 calc R
O2 O 0.09044(19) 0.58544(16) -0.14384(15) 0.0311(4) Uani 1 1 d .
O3 O 0.54458(18) 0.26344(15) 0.26345(14) 0.0243(4) Uani 1 1 d .
H3 H 0.6033 0.2277 0.3197 0.037 Uiso 1 1 calc R
O4 O 0.50371(19) 0.06760(15) 0.30396(14) 0.0307(4) Uani 1 1 d .
O5 O 0.1446(2) 0.00195(17) 0.06369(17) 0.0392(5) Uani 1 1 d .
O6 O -0.00353(18) 0.16866(15) -0.05630(14) 0.0277(4) Uani 1 1 d .
H6 H -0.0473 0.1132 -0.0610 0.033 Uiso 1 1 calc R
C10 C 0.1884(2) 0.5487(2) -0.06561(19) 0.0225(5) Uani 1 1 d .
C11 C 0.2269(2) 0.4129(2) 0.00171(19) 0.0198(5) Uani 1 1 d .
C12 C 0.3347(2) 0.3648(2) 0.08952(19) 0.0200(5) Uani 1 1 d .
H12A H 0.3843 0.4200 0.1072 0.024 Uiso 1 1 calc R
C13 C 0.3687(2) 0.2360(2) 0.15039(18) 0.0193(5) Uani 1 1 d .
C14 C 0.4817(2) 0.1806(2) 0.24751(19) 0.0208(5) Uani 1 1 d .
C15 C 0.2969(2) 0.1555(2) 0.12401(19) 0.0226(5) Uani 1 1 d .
H15A H 0.3219 0.0676 0.1644 0.027 Uiso 1 1 calc R
C16 C 0.1880(2) 0.2035(2) 0.03825(19) 0.0208(5) Uani 1 1 d .
C17 C 0.1082(2) 0.1158(2) 0.0153(2) 0.0230(5) Uani 1 1 d .
C18 C 0.1530(2) 0.3320(2) -0.02266(19) 0.0206(5) Uani 1 1 d .
H18A H 0.0785 0.3645 -0.0808 0.025 Uiso 1 1 calc R
O7 O 1.17938(19) -0.14027(16) 0.83335(15) 0.0319(4) Uani 1 1 d .
O8 O 1.01844(19) -0.17787(15) 0.72880(15) 0.0291(4) Uani 1 1 d .
H8 H 1.0478 -0.2522 0.7737 0.035 Uiso 1 1 calc R
O9 O 1.24006(17) 0.28867(16) 0.76340(14) 0.0260(4) Uani 1 1 d .
O10 O 1.08759(18) 0.44680(15) 0.63790(15) 0.0301(4) Uani 1 1 d .
H10 H 1.1491 0.4910 0.6422 0.036 Uiso 1 1 calc R
O11 O 0.75211(18) 0.37352(15) 0.38873(15) 0.0296(4) Uani 1 1 d .
O12 O 0.71852(17) 0.17700(15) 0.42949(14) 0.0243(4) Uani 1 1 d .
C19 C 1.0825(2) -0.1039(2) 0.75440(19) 0.0217(5) Uani 1 1 d .
C20 C 1.0398(2) 0.0323(2) 0.68959(19) 0.0201(5) Uani 1 1 d .
C21 C 1.1048(2) 0.1142(2) 0.71893(19) 0.0202(5) Uani 1 1 d .
H21A H 1.1789 0.0826 0.7773 0.024 Uiso 1 1 calc R
C22 C 1.0618(2) 0.2424(2) 0.66318(18) 0.0179(4) Uani 1 1 d .
C23 C 1.1392(2) 0.3267(2) 0.69447(19) 0.0202(5) Uani 1 1 d .
C24 C 0.9544(2) 0.2883(2) 0.57633(19) 0.0190(5) Uani 1 1 d .
H24A H 0.9242 0.3759 0.5387 0.023 Uiso 1 1 calc R
C25 C 0.8909(2) 0.2071(2) 0.54425(18) 0.0184(4) Uani 1 1 d .
C26 C 0.7786(2) 0.2586(2) 0.44609(19) 0.0202(5) Uani 1 1 d .
C27 C 0.9328(2) 0.0791(2) 0.60159(19) 0.0200(5) Uani 1 1 d .
H27A H 0.8888 0.0231 0.5812 0.024 Uiso 1 1 calc R

loop_
_atom_site_aniso_label
_atom_site_aniso_U_11
_atom_site_aniso_U_22
_atom_site_aniso_U_33
_atom_site_aniso_U_23
_atom_site_aniso_U_13
_atom_site_aniso_U_12
Pd1 0.01782(13) 0.01391(13) 0.01684(13) -0.00680(10) -0.00484(9) -0.00170(9)
N1 0.0191(9) 0.0176(10) 0.0195(9) -0.0082(8) -0.0036(7) -0.0017(7)
N2 0.0284(10) 0.0169(10) 0.0234(10) -0.0107(8) -0.0076(8) 0.0039(8)
N3 0.0163(9) 0.0143(9) 0.0201(9) -0.0068(8) -0.0041(7) -0.0013(7)
N4 0.0347(12) 0.0229(11) 0.0264(11) -0.0083(9) -0.0115(9) 0.0032(9)
C1 0.0190(11) 0.0229(12) 0.0256(12) -0.0130(10) -0.0023(9) -0.0035(9)
C2 0.0274(12) 0.0291(14) 0.0243(12) -0.0145(11) -0.0049(10) -0.0029(10)
C3 0.0334(14) 0.0298(14) 0.0225(13) -0.0071(11) -0.0104(10) 0.0000(11)
C4 0.0172(11) 0.0201(12) 0.0235(12) -0.0100(10) -0.0045(9) 0.0001(9)
C5 0.0196(11) 0.0187(12) 0.0193(11) -0.0094(9) -0.0004(9) -0.0012(9)
C6 0.0255(12) 0.0176(12) 0.0235(12) -0.0098(10) -0.0014(9) -0.0048(9)
C7 0.0245(12) 0.0274(13) 0.0270(12) -0.0161(11) -0.0008(10) -0.0078(10)
C8 0.0204(11) 0.0269(13) 0.0237(12) -0.0112(10) -0.0045(9) -0.0035(9)
C9 0.0205(11) 0.0221(12) 0.0222(12) -0.0102(10) -0.0023(9) -0.0026(9)
O1 0.0488(11) 0.0152(9) 0.0391(11) -0.0044(8) -0.0235(9) -0.0060(8)
O2 0.0365(10) 0.0222(9) 0.0315(10) -0.0078(8) -0.0185(8) -0.0014(7)
O3 0.0289(9) 0.0184(9) 0.0248(9) -0.0073(7) -0.0146(7) -0.0029(7)
O4 0.0409(10) 0.0151(9) 0.0319(10) -0.0055(8) -0.0177(8) -0.0007(7)
O5 0.0373(10) 0.0205(10) 0.0588(13) -0.0146(9) -0.0252(9) -0.0024(8)
O6 0.0286(9) 0.0207(9) 0.0333(10) -0.0094(8) -0.0140(7) -0.0058(7)
C10 0.0255(12) 0.0193(12) 0.0223(12) -0.0082(10) -0.0056(9) -0.0021(9)
C11 0.0223(11) 0.0180(12) 0.0190(11) -0.0076(9) -0.0042(9) -0.0021(9)
C12 0.0212(11) 0.0205(12) 0.0208(11) -0.0107(10) -0.0032(9) -0.0040(9)
C13 0.0209(11) 0.0197(12) 0.0176(11) -0.0076(9) -0.0042(9) -0.0032(9)
C14 0.0216(11) 0.0210(12) 0.0200(11) -0.0092(10) -0.0040(9) -0.0004(9)
C15 0.0264(12) 0.0162(12) 0.0232(12) -0.0058(10) -0.0066(9) -0.0031(9)
C16 0.0242(12) 0.0174(12) 0.0219(12) -0.0082(10) -0.0039(9) -0.0054(9)
C17 0.0227(12) 0.0206(12) 0.0259(12) -0.0093(10) -0.0071(9) -0.0031(9)
C18 0.0200(11) 0.0217(12) 0.0197(11) -0.0083(10) -0.0063(9) -0.0020(9)
O7 0.0383(10) 0.0209(9) 0.0314(10) -0.0059(8) -0.0188(8) 0.0000(7)
O8 0.0357(10) 0.0136(8) 0.0340(10) -0.0056(7) -0.0127(8) -0.0027(7)
O9 0.0241(8) 0.0240(9) 0.0282(9) -0.0082(7) -0.0104(7) -0.0047(7)
O10 0.0321(9) 0.0177(9) 0.0406(10) -0.0114(8) -0.0188(8) -0.0024(7)
O11 0.0327(9) 0.0166(9) 0.0351(10) -0.0061(8) -0.0189(8) -0.0007(7)
O12 0.0268(9) 0.0183(9) 0.0283(9) -0.0100(7) -0.0125(7) -0.0015(7)
C19 0.0222(11) 0.0188(12) 0.0227(12) -0.0073(10) -0.0051(9) -0.0016(9)
C20 0.0217(11) 0.0169(12) 0.0201(11) -0.0063(9) -0.0049(9) -0.0015(9)
C21 0.0201(11) 0.0193(12) 0.0192(11) -0.0061(9) -0.0051(9) -0.0016(9)
C22 0.0185(11) 0.0166(11) 0.0189(11) -0.0077(9) -0.0033(8) -0.0024(8)
C23 0.0227(11) 0.0190(12) 0.0189(11) -0.0076(9) -0.0023(9) -0.0030(9)
C24 0.0206(11) 0.0154(11) 0.0202(11) -0.0070(9) -0.0041(9) -0.0003(9)
C25 0.0176(11) 0.0175(11) 0.0186(11) -0.0061(9) -0.0047(8) -0.0013(8)
C26 0.0188(11) 0.0207(12) 0.0212(11) -0.0090(10) -0.0056(9) -0.0007(9)
C27 0.0211(11) 0.0172(11) 0.0222(12) -0.0082(10) -0.0056(9) -0.0032(9)

loop_
_atom_type_symbol
_atom_type_description
_atom_type_scat_dispersion_real
_atom_type_scat_dispersion_imag
_atom_type_scat_source
C C 0.0033 0.0016 'International Tables Vol C Tables 4.2.6.8 and 6.1.1.4'
H H 0.0000 0.0000 'International Tables Vol C Tables 4.2.6.8 and 6.1.1.4'
N N 0.0061 0.0033 'International Tables Vol C Tables 4.2.6.8 and 6.1.1.4'
O O 0.0106 0.0060 'International Tables Vol C Tables 4.2.6.8 and 6.1.1.4'
Pd Pd -0.9988 1.0072 'International Tables Vol C Tables 4.2.6.8 and 6.1.1.4'

loop_
_geom_angle_atom_site_label_1
_geom_angle_atom_site_label_2
_geom_angle_atom_site_label_3
_geom_angle
_geom_angle_site_symmetry_1
_geom_angle_site_symmetry_3
N1 Pd1 N1 180.00(11) 2_666 .
N1 Pd1 N3 86.52(7) 2_666 2_666
N1 Pd1 N3 93.48(7) . 2_666
N1 Pd1 N3 93.48(7) 2_666 .
N1 Pd1 N3 86.52(7) . .
N3 Pd1 N3 180.000(1) 2_666 .
C4 N1 C1 117.09(19) . .
C4 N1 Pd1 121.18(15) . .
C1 N1 Pd1 121.61(15) . .
C4 N2 C5 125.72(19) . .
C5 N3 C9 117.42(18) . .
C5 N3 Pd1 121.45(14) . .
C9 N3 Pd1 120.85(15) . .
C3 N4 C4 116.3(2) . .
N1 C1 C2 120.9(2) . .
C1 C2 C3 117.5(2) . .
N4 C3 C2 122.6(2) . .
N4 C4 N1 124.8(2) . .
N4 C4 N2 114.7(2) . .
N1 C4 N2 120.5(2) . .
N3 C5 N2 120.08(19) . .
N3 C5 C6 122.6(2) . .
N2 C5 C6 117.4(2) . .
C7 C6 C5 118.3(2) . .
C6 C7 C8 120.0(2) . .
C9 C8 C7 118.8(2) . .
C8 C9 N3 122.6(2) . .
O2 C10 O1 123.4(2) . .
O2 C10 C11 118.2(2) . .
O1 C10 C11 118.4(2) . .
C18 C11 C12 120.0(2) . .
C18 C11 C10 118.47(19) . .
C12 C11 C10 121.5(2) . .
C13 C12 C11 119.8(2) . .
C15 C13 C12 120.0(2) . .
C15 C13 C14 118.6(2) . .
C12 C13 C14 121.32(19) . .
O4 C14 O3 126.1(2) . .
O4 C14 C13 120.2(2) . .
O3 C14 C13 113.72(19) . .
C13 C15 C16 120.1(2) . .
C18 C16 C15 120.2(2) . .
C18 C16 C17 120.7(2) . .
C15 C16 C17 119.1(2) . .
O5 C17 O6 124.0(2) . .
O5 C17 C16 121.1(2) . .
O6 C17 C16 114.9(2) . .
C11 C18 C16 119.9(2) . .
O7 C19 O8 123.8(2) . .
O7 C19 C20 118.1(2) . .
O8 C19 C20 118.16(19) . .
C21 C20 C27 119.9(2) . .
C21 C20 C19 118.96(19) . .
C27 C20 C19 121.11(19) . .
C20 C21 C22 120.2(2) . .
C21 C22 C24 119.6(2) . .
C21 C22 C23 118.16(19) . .
C24 C22 C23 122.2(2) . .
O9 C23 O10 123.9(2) . .
O9 C23 C22 122.9(2) . .
O10 C23 C22 113.18(18) . .
C25 C24 C22 120.7(2) . .
C27 C25 C24 119.34(19) . .
C27 C25 C26 120.43(19) . .
C24 C25 C26 120.2(2) . .
O11 C26 O12 124.9(2) . .
O11 C26 C25 119.72(19) . .
O12 C26 C25 115.4(2) . .
C25 C27 C20 120.2(2) . .

loop_
_geom_bond_atom_site_label_1
_geom_bond_atom_site_label_2
_geom_bond_distance
_geom_bond_site_symmetry_2
Pd1 N1 2.0219(18) 2_666
Pd1 N1 2.0219(18) .
Pd1 N3 2.0302(17) 2_666
Pd1 N3 2.0302(17) .
N1 C4 1.346(3) .
N1 C1 1.358(3) .
N2 C4 1.379(3) .
N2 C5 1.391(3) .
N3 C5 1.344(3) .
N3 C9 1.368(3) .
N4 C3 1.336(3) .
N4 C4 1.343(3) .
C1 C2 1.369(3) .
C2 C3 1.388(3) .
C5 C6 1.393(3) .
C6 C7 1.372(3) .
C7 C8 1.385(3) .
C8 C9 1.365(3) .
O1 C10 1.272(3) .
O2 C10 1.268(3) .
O3 C14 1.294(3) .
O4 C14 1.222(3) .
O5 C17 1.231(3) .
O6 C17 1.308(3) .
C10 C11 1.475(3) .
C11 C18 1.387(3) .
C11 C12 1.406(3) .
C12 C13 1.391(3) .
C13 C15 1.386(3) .
C13 C14 1.516(3) .
C15 C16 1.395(3) .
C16 C18 1.390(3) .
C16 C17 1.480(3) .
O7 C19 1.268(3) .
O8 C19 1.274(3) .
O9 C23 1.209(3) .
O10 C23 1.328(3) .
O11 C26 1.244(3) .
O12 C26 1.271(3) .
C19 C20 1.480(3) .
C20 C21 1.388(3) .
C20 C27 1.403(3) .
C21 C22 1.389(3) .
C22 C24 1.396(3) .
C22 C23 1.490(3) .
C24 C25 1.394(3) .
C25 C27 1.388(3) .
C25 C26 1.521(3) .
